data_4331133
loop_
_publ_author_name
'Shengwen Liang'
'Haoshuang Wang'
'Tapash Deb'
'Jeffrey L. Petersen'
'Gordon T. Yee'
'Michael P. Jensen'

_publ_section_title
;
 Structural and Spectroscopic Trends in a Series of Half-Sandwich
 Scorpionate Complexes
;
_journal_name_full 'Inorganic Chemistry'
_journal_page_first 12707
_journal_page_last 12719
_journal_paper_doi 10.1021/ic301409s
_journal_volume 51
_journal_year 2012
_chemical_formula_sum 'C36 H34 B2 F8 N10 Ni'
_chemical_formula_weight 839.06
_chemical_name_systematic
; 
 ? 
;
_space_group_IT_number 14
_symmetry_cell_setting monoclinic
_symmetry_space_group_name_Hall '-P 2yn'
_symmetry_space_group_name_H-M 'P 1 21/n 1'
_atom_sites_solution_hydrogens geom
_atom_sites_solution_primary direct
_atom_sites_solution_secondary difmap
_audit_creation_method SHELXL-97
_cell_angle_alpha 90.00
_cell_angle_beta 92.677(1)
_cell_angle_gamma 90.00
_cell_formula_units_Z 4
_cell_length_a 12.3799(8)
_cell_length_b 16.6360(10)
_cell_length_c 19.5125(12)
_cell_measurement_reflns_used 7434
_cell_measurement_temperature 293(2)
_cell_measurement_theta_max 27.45
_cell_measurement_theta_min 2.26
_cell_volume 4014.3(4)
_computing_structure_refinement 'SHELXL-97 (Sheldrick, 1997)'
_computing_structure_solution 'SHELXS-97 (Sheldrick, 1990)'
_diffrn_ambient_temperature 293(2)
_diffrn_measured_fraction_theta_full 0.990
_diffrn_measured_fraction_theta_max 0.990
_diffrn_radiation_monochromator graphite
_diffrn_radiation_source 'fine-focus sealed tube'
_diffrn_radiation_type MoK\a
_diffrn_radiation_wavelength 0.71073
_diffrn_reflns_av_R_equivalents 0.0448
_diffrn_reflns_av_sigmaI/netI 0.0622
_diffrn_reflns_limit_h_max 16
_diffrn_reflns_limit_h_min -15
_diffrn_reflns_limit_k_max 19
_diffrn_reflns_limit_k_min -21
_diffrn_reflns_limit_l_max 25
_diffrn_reflns_limit_l_min -24
_diffrn_reflns_number 27327
_diffrn_reflns_theta_full 27.52
_diffrn_reflns_theta_max 27.52
_diffrn_reflns_theta_min 1.99
_diffrn_standards_decay_% none
_exptl_absorpt_coefficient_mu 0.561
_exptl_absorpt_correction_T_max 0.877
_exptl_absorpt_correction_T_min 0.799
_exptl_absorpt_correction_type semi-empirical
_exptl_absorpt_process_details SADABS
_exptl_crystal_colour purple
_exptl_crystal_density_diffrn 1.388
_exptl_crystal_description 'irregular fragment'
_exptl_crystal_F_000 1720
_exptl_crystal_size_max 0.42
_exptl_crystal_size_mid 0.40
_exptl_crystal_size_min 0.24
_refine_diff_density_max 0.618
_refine_diff_density_min -0.366
_refine_diff_density_rms 0.063
_refine_ls_extinction_method none
_refine_ls_goodness_of_fit_ref 1.025
_refine_ls_hydrogen_treatment riding
_refine_ls_matrix_type full
_refine_ls_number_parameters 535
_refine_ls_number_reflns 9148
_refine_ls_number_restraints 10
_refine_ls_restrained_S_all 1.031
_refine_ls_R_factor_all 0.0700
_refine_ls_R_factor_gt 0.0545
_refine_ls_shift/su_max 0.008
_refine_ls_shift/su_mean 0.000
_refine_ls_structure_factor_coef Fsqd
_refine_ls_weighting_details 'calc w=1/[\s^2^(Fo^2^)+(0.0893P)^2^+1.793P] where P=(Fo^2^+2Fc^2^)/3'
_refine_ls_weighting_scheme calc
_refine_ls_wR_factor_gt 0.1545
_refine_ls_wR_factor_ref 0.1703
_reflns_number_gt 7101
_reflns_number_total 9148
_reflns_threshold_expression >2sigma(I)
_cod_data_source_file ic301409s_si_002_2.cif
_cod_data_source_block 2Ni
_cod_database_code 4331133

loop_
_symmetry_equiv_pos_as_xyz
'x, y, z'
'-x+1/2, y+1/2, -z+1/2'
'-x, -y, -z'
'x-1/2, -y-1/2, z-1/2'

loop_
_atom_site_label
_atom_site_type_symbol
_atom_site_fract_x
_atom_site_fract_y
_atom_site_fract_z
_atom_site_U_iso_or_equiv
_atom_site_adp_type
_atom_site_occupancy
_atom_site_symmetry_multiplicity
_atom_site_calc_flag
_atom_site_refinement_flags
_atom_site_disorder_assembly
_atom_site_disorder_group
Ni1 Ni 0.59744(2) 0.76709(2) 0.536901(15) 0.04085(12) Uani 1 1 d . . .
N1 N 0.65745(16) 0.80066(13) 0.44011(10) 0.0432(4) Uani 1 1 d . . .
N2 N 0.71504(16) 0.87052(13) 0.44072(10) 0.0437(4) Uani 1 1 d . . .
N3 N 0.75859(15) 0.78707(13) 0.57766(10) 0.0431(4) Uani 1 1 d . . .
N4 N 0.81119(15) 0.84905(13) 0.54734(11) 0.0445(5) Uani 1 1 d . . .
N5 N 0.57555(15) 0.89259(13) 0.55571(10) 0.0421(4) Uani 1 1 d . . .
N6 N 0.66231(15) 0.93937(13) 0.54101(11) 0.0442(4) Uani 1 1 d . . .
N7 N 0.52407(18) 0.73998(14) 0.62683(12) 0.0514(5) Uani 1 1 d . . .
N8 N 0.44785(19) 0.74810(15) 0.48650(12) 0.0522(5) Uani 1 1 d . . .
N9 N 0.6308(2) 0.64521(16) 0.52995(12) 0.0562(6) Uani 1 1 d . . .
C1 C 0.6317(2) 0.78720(17) 0.37350(12) 0.0465(5) Uani 1 1 d . . .
C2 C 0.6709(2) 0.84915(18) 0.33302(13) 0.0534(6) Uani 1 1 d . . .
H2 H 0.6623 0.8541 0.2856 0.064 Uiso 1 1 calc R . .
C3 C 0.7242(2) 0.90077(17) 0.37714(13) 0.0495(6) Uani 1 1 d . . .
H3 H 0.7599 0.9477 0.3656 0.059 Uiso 1 1 calc R . .
C4 C 0.5735(2) 0.71417(18) 0.34809(13) 0.0501(6) Uani 1 1 d . . .
C5 C 0.6128(2) 0.63801(19) 0.36444(15) 0.0572(7) Uani 1 1 d . . .
H5 H 0.6737 0.6325 0.3938 0.069 Uiso 1 1 calc R . .
C6 C 0.5621(3) 0.5703(2) 0.33746(18) 0.0722(9) Uani 1 1 d . . .
H6 H 0.5888 0.5195 0.3489 0.087 Uiso 1 1 calc R . .
C7 C 0.4716(3) 0.5781(3) 0.29340(19) 0.0816(11) Uani 1 1 d . . .
H7 H 0.4373 0.5326 0.2751 0.098 Uiso 1 1 calc R . .
C8 C 0.4329(3) 0.6538(3) 0.27685(19) 0.0844(11) Uani 1 1 d . . .
H8 H 0.3718 0.6592 0.2477 0.101 Uiso 1 1 calc R . .
C9 C 0.4838(3) 0.7211(2) 0.30308(18) 0.0689(8) Uani 1 1 d . . .
H9 H 0.4581 0.7718 0.2906 0.083 Uiso 1 1 calc R . .
C10 C 0.8375(2) 0.74443(18) 0.61003(14) 0.0505(6) Uani 1 1 d . . .
C11 C 0.9384(2) 0.7787(2) 0.59900(16) 0.0613(8) Uani 1 1 d . . .
H11 H 1.0054 0.7598 0.6154 0.074 Uiso 1 1 calc R . .
C12 C 0.9193(2) 0.84500(19) 0.55965(14) 0.0548(7) Uani 1 1 d . . .
H12 H 0.9707 0.8806 0.5442 0.066 Uiso 1 1 calc R . .
C13 C 0.8170(2) 0.6741(2) 0.65369(16) 0.0648(8) Uani 1 1 d . . .
C14 C 0.7421(3) 0.6779(3) 0.70393(18) 0.0888(13) Uani 1 1 d . . .
H14 H 0.7020 0.7245 0.7097 0.107 Uiso 1 1 calc R . .
C15 C 0.7270(5) 0.6109(5) 0.7463(3) 0.140(3) Uani 1 1 d . . .
H15 H 0.6757 0.6127 0.7796 0.168 Uiso 1 1 calc R . .
C16 C 0.7869(7) 0.5439(5) 0.7387(4) 0.170(4) Uani 1 1 d . . .
H16 H 0.7762 0.4993 0.7664 0.204 Uiso 1 1 calc R . .
C17 C 0.8631(6) 0.5418(4) 0.6903(4) 0.147(3) Uani 1 1 d . . .
H17 H 0.9051 0.4958 0.6862 0.177 Uiso 1 1 calc R . .
C18 C 0.8794(4) 0.6060(3) 0.6474(3) 0.0996(14) Uani 1 1 d . . .
H18 H 0.9316 0.6035 0.6147 0.120 Uiso 1 1 calc R . .
C19 C 0.51576(19) 0.93949(16) 0.59553(12) 0.0450(5) Uani 1 1 d . . .
C20 C 0.5658(2) 1.01479(18) 0.60564(16) 0.0578(7) Uani 1 1 d . . .
H20 H 0.5405 1.0577 0.6309 0.069 Uiso 1 1 calc R . .
C21 C 0.6587(2) 1.01210(17) 0.57099(15) 0.0531(6) Uani 1 1 d . . .
H21 H 0.7100 1.0528 0.5685 0.064 Uiso 1 1 calc R . .
C22 C 0.41261(19) 0.91557(16) 0.62441(13) 0.0459(5) Uani 1 1 d . . .
C23 C 0.3291(2) 0.88176(18) 0.58444(15) 0.0556(6) Uani 1 1 d . . .
H23 H 0.3387 0.8707 0.5384 0.067 Uiso 1 1 calc R . .
C24 C 0.2312(2) 0.8643(2) 0.61277(19) 0.0703(9) Uani 1 1 d . . .
H24 H 0.1758 0.8409 0.5857 0.084 Uiso 1 1 calc R . .
C25 C 0.2153(3) 0.8813(2) 0.68106(19) 0.0771(10) Uani 1 1 d . . .
H25 H 0.1496 0.8693 0.7000 0.093 Uiso 1 1 calc R . .
C26 C 0.2975(3) 0.9161(2) 0.72059(16) 0.0710(9) Uani 1 1 d . . .
H26 H 0.2868 0.9284 0.7663 0.085 Uiso 1 1 calc R . .
C27 C 0.3959(2) 0.9330(2) 0.69299(14) 0.0589(7) Uani 1 1 d . . .
H27 H 0.4512 0.9560 0.7203 0.071 Uiso 1 1 calc R . .
C28 C 0.75231(18) 0.90624(15) 0.50488(12) 0.0427(5) Uani 1 1 d . . .
H28 H 0.8014 0.9504 0.4947 0.051 Uiso 1 1 calc R . .
C29 C 0.4704(2) 0.72026(18) 0.66869(15) 0.0549(6) Uani 1 1 d . . .
C30 C 0.4014(3) 0.6953(3) 0.72313(19) 0.0869(11) Uani 1 1 d . . .
H30A H 0.4178 0.7268 0.7635 0.130 Uiso 1 1 calc R . .
H30B H 0.4138 0.6395 0.7333 0.130 Uiso 1 1 calc R . .
H30C H 0.3270 0.7030 0.7085 0.130 Uiso 1 1 calc R . .
C31 C 0.3655(2) 0.73686(18) 0.46175(16) 0.0570(7) Uani 1 1 d . . .
C32 C 0.2573(3) 0.7236(3) 0.4306(3) 0.0919(13) Uani 1 1 d . . .
H32A H 0.2064 0.7187 0.4660 0.138 Uiso 1 1 calc R . .
H32B H 0.2569 0.6751 0.4040 0.138 Uiso 1 1 calc R . .
H32C H 0.2375 0.7682 0.4014 0.138 Uiso 1 1 calc R . .
C33 C 0.6455(3) 0.5783(2) 0.53684(15) 0.0649(8) Uani 1 1 d . . .
C34 C 0.6647(5) 0.4928(3) 0.5458(3) 0.1132(17) Uani 1 1 d . . .
H34A H 0.6623 0.4793 0.5935 0.170 Uiso 1 1 calc R . .
H34B H 0.7345 0.4794 0.5296 0.170 Uiso 1 1 calc R . .
H34C H 0.6100 0.4632 0.5201 0.170 Uiso 1 1 calc R . .
B1 B 0.1877(4) 0.5952(4) 0.6010(3) 0.0946(15) Uani 1 1 d . . .
F1 F 0.1247(3) 0.6128(4) 0.5494(2) 0.199(2) Uani 1 1 d . . .
F2 F 0.2943(3) 0.6088(3) 0.58952(19) 0.1551(15) Uani 1 1 d . . .
F3 F 0.1575(3) 0.6279(4) 0.6584(2) 0.213(3) Uani 1 1 d . . .
F4 F 0.1818(6) 0.5154(3) 0.6060(4) 0.265(3) Uani 1 1 d . . .
B2 B 0.0382(3) 0.9288(3) 0.4011(2) 0.0746(11) Uani 1 1 d D . .
F5 F -0.04991(19) 0.9679(2) 0.43048(14) 0.0816(9) Uani 0.813(5) 1 d P A 1
F6 F 0.0050(6) 0.8646(4) 0.3706(4) 0.234(4) Uani 0.813(5) 1 d P A 1
F7 F 0.1114(2) 0.9091(3) 0.45411(19) 0.1143(14) Uani 0.813(5) 1 d P A 1
F8 F 0.0929(3) 0.9875(2) 0.3668(2) 0.1173(14) Uani 0.813(5) 1 d P A 1
F5' F 0.0119(11) 0.9403(10) 0.3322(5) 0.104(5) Uiso 0.187(5) 1 d PD A 2
F6' F -0.0580(9) 0.9078(13) 0.4210(8) 0.129(6) Uiso 0.187(5) 1 d PD A 2
F7' F 0.1027(18) 0.8655(12) 0.4026(14) 0.206(12) Uiso 0.187(5) 1 d PD A 2
F8' F 0.081(3) 0.9916(13) 0.4305(15) 0.34(3) Uiso 0.187(5) 1 d PD A 2
N10 N 1.0646(6) 0.6664(5) 0.3202(4) 0.161(3) Uani 1 1 d . . .
C35 C 1.0040(7) 0.6665(5) 0.3664(6) 0.152(4) Uani 1 1 d . . .
C36 C 0.9354(7) 0.6691(7) 0.4234(6) 0.217(5) Uani 1 1 d . . .
H36A H 0.9783 0.6626 0.4653 0.326 Uiso 1 1 calc R . .
H36B H 0.8832 0.6265 0.4192 0.326 Uiso 1 1 calc R . .
H36C H 0.8986 0.7199 0.4239 0.326 Uiso 1 1 calc R . .

loop_
_atom_site_aniso_label
_atom_site_aniso_U_11
_atom_site_aniso_U_22
_atom_site_aniso_U_33
_atom_site_aniso_U_23
_atom_site_aniso_U_13
_atom_site_aniso_U_12
Ni1 0.03272(17) 0.0485(2) 0.04148(18) 0.00241(12) 0.00353(12) -0.00572(11)
N1 0.0374(10) 0.0510(11) 0.0414(10) 0.0019(9) 0.0049(8) -0.0049(8)
N2 0.0379(10) 0.0516(11) 0.0422(10) 0.0051(8) 0.0077(8) -0.0040(8)
N3 0.0326(9) 0.0527(12) 0.0440(10) 0.0064(8) 0.0027(7) -0.0064(8)
N4 0.0303(9) 0.0550(12) 0.0485(11) 0.0072(9) 0.0043(8) -0.0066(8)
N5 0.0314(9) 0.0493(11) 0.0461(10) 0.0018(9) 0.0059(7) -0.0040(8)
N6 0.0344(10) 0.0489(11) 0.0499(11) -0.0001(9) 0.0083(8) -0.0069(8)
N7 0.0428(11) 0.0598(13) 0.0520(12) 0.0061(10) 0.0057(9) -0.0066(9)
N8 0.0408(11) 0.0626(14) 0.0531(12) -0.0005(10) 0.0019(9) -0.0088(10)
N9 0.0584(13) 0.0574(15) 0.0530(13) 0.0004(10) 0.0035(10) -0.0054(11)
C1 0.0395(12) 0.0597(15) 0.0407(12) -0.0008(10) 0.0054(9) 0.0033(10)
C2 0.0527(14) 0.0663(17) 0.0419(12) 0.0072(11) 0.0084(10) 0.0032(12)
C3 0.0444(13) 0.0582(15) 0.0469(13) 0.0115(11) 0.0115(10) 0.0015(11)
C4 0.0457(13) 0.0641(16) 0.0407(12) -0.0053(11) 0.0046(10) -0.0039(11)
C5 0.0545(15) 0.0652(17) 0.0525(15) -0.0048(13) 0.0072(12) -0.0035(13)
C6 0.078(2) 0.069(2) 0.0701(19) -0.0123(16) 0.0159(16) -0.0106(17)
C7 0.084(2) 0.094(3) 0.068(2) -0.0220(19) 0.0104(17) -0.032(2)
C8 0.071(2) 0.112(3) 0.069(2) -0.007(2) -0.0158(17) -0.021(2)
C9 0.0600(18) 0.084(2) 0.0617(18) -0.0035(15) -0.0099(14) 0.0001(15)
C10 0.0364(12) 0.0681(16) 0.0469(13) 0.0094(12) -0.0010(10) -0.0025(11)
C11 0.0317(12) 0.084(2) 0.0678(18) 0.0183(15) -0.0024(11) -0.0026(12)
C12 0.0301(11) 0.0742(18) 0.0602(15) 0.0077(13) 0.0034(10) -0.0085(11)
C13 0.0461(14) 0.081(2) 0.0659(17) 0.0268(15) -0.0153(13) -0.0111(14)
C14 0.0568(18) 0.143(4) 0.0656(19) 0.043(2) -0.0125(15) -0.035(2)
C15 0.103(4) 0.215(7) 0.098(3) 0.090(4) -0.039(3) -0.084(4)
C16 0.167(7) 0.165(6) 0.168(6) 0.119(6) -0.105(6) -0.092(5)
C17 0.152(6) 0.094(4) 0.188(7) 0.064(4) -0.078(5) -0.007(4)
C18 0.082(3) 0.090(3) 0.124(4) 0.037(3) -0.028(2) 0.005(2)
C19 0.0348(11) 0.0536(14) 0.0469(12) 0.0013(10) 0.0042(9) 0.0010(10)
C20 0.0515(15) 0.0548(16) 0.0682(17) -0.0116(13) 0.0126(12) -0.0032(12)
C21 0.0450(13) 0.0494(14) 0.0652(16) -0.0042(12) 0.0062(11) -0.0077(11)
C22 0.0361(11) 0.0519(14) 0.0500(13) 0.0042(10) 0.0064(9) 0.0046(10)
C23 0.0410(13) 0.0687(18) 0.0578(15) -0.0053(13) 0.0082(11) -0.0012(12)
C24 0.0427(15) 0.086(2) 0.083(2) -0.0045(18) 0.0078(14) -0.0098(14)
C25 0.0511(17) 0.100(3) 0.083(2) 0.010(2) 0.0282(16) -0.0036(17)
C26 0.0645(19) 0.096(2) 0.0547(16) 0.0074(16) 0.0219(14) 0.0060(17)
C27 0.0497(15) 0.077(2) 0.0505(14) 0.0047(13) 0.0044(11) 0.0013(13)
C28 0.0325(11) 0.0500(13) 0.0459(12) 0.0021(10) 0.0070(9) -0.0064(9)
C29 0.0495(15) 0.0655(17) 0.0498(14) 0.0065(12) 0.0031(12) -0.0084(12)
C30 0.085(3) 0.114(3) 0.0639(19) 0.011(2) 0.0249(18) -0.026(2)
C31 0.0465(15) 0.0597(17) 0.0641(17) -0.0030(13) -0.0026(12) -0.0060(12)
C32 0.0524(19) 0.103(3) 0.118(3) -0.006(2) -0.026(2) -0.0083(18)
C33 0.083(2) 0.0585(19) 0.0538(16) -0.0001(13) 0.0113(14) 0.0012(15)
C34 0.171(5) 0.063(2) 0.107(3) 0.010(2) 0.020(3) 0.017(3)
B1 0.081(3) 0.122(4) 0.080(3) -0.003(3) -0.005(2) -0.011(3)
F1 0.148(3) 0.322(7) 0.123(3) 0.039(3) -0.018(2) 0.055(4)
F2 0.099(2) 0.224(4) 0.143(3) -0.058(3) 0.0236(19) -0.035(2)
F3 0.121(3) 0.402(8) 0.119(3) -0.095(4) 0.029(2) -0.036(4)
F4 0.291(7) 0.144(4) 0.358(9) 0.081(5) -0.011(6) -0.023(4)
B2 0.070(2) 0.090(3) 0.066(2) -0.017(2) 0.0202(18) -0.017(2)
F5 0.0537(13) 0.105(2) 0.0880(17) -0.0019(15) 0.0207(11) -0.0008(12)
F6 0.234(6) 0.158(5) 0.302(8) -0.146(6) -0.076(6) -0.007(4)
F7 0.0589(16) 0.168(4) 0.116(3) 0.037(2) 0.0048(15) 0.0004(17)
F8 0.100(2) 0.132(3) 0.124(3) 0.037(2) 0.050(2) 0.007(2)
N10 0.146(6) 0.149(5) 0.179(6) -0.044(5) -0.075(5) 0.017(5)
C35 0.113(6) 0.124(5) 0.211(10) -0.065(6) -0.074(6) 0.009(5)
C36 0.112(6) 0.288(14) 0.251(12) -0.083(10) 0.002(7) -0.004(7)

loop_
_atom_type_symbol
_atom_type_description
_atom_type_scat_dispersion_real
_atom_type_scat_dispersion_imag
_atom_type_scat_source
C C 0.0033 0.0016 'International Tables Vol C Tables 4.2.6.8 and 6.1.1.4'
H H 0.0000 0.0000 'International Tables Vol C Tables 4.2.6.8 and 6.1.1.4'
B B 0.0013 0.0007 'International Tables Vol C Tables 4.2.6.8 and 6.1.1.4'
N N 0.0061 0.0033 'International Tables Vol C Tables 4.2.6.8 and 6.1.1.4'
F F 0.0171 0.0103 'International Tables Vol C Tables 4.2.6.8 and 6.1.1.4'
Ni Ni 0.3393 1.1124 'International Tables Vol C Tables 4.2.6.8 and 6.1.1.4'

loop_
_geom_angle_atom_site_label_1
_geom_angle_atom_site_label_2
_geom_angle_atom_site_label_3
_geom_angle
N7 Ni1 N9 86.49(10)
N7 Ni1 N8 87.21(9)
N9 Ni1 N8 89.78(10)
N7 Ni1 N1 173.93(8)
N9 Ni1 N1 96.85(9)
N8 Ni1 N1 87.73(8)
N7 Ni1 N3 99.08(8)
N9 Ni1 N3 89.50(9)
N8 Ni1 N3 173.61(9)
N1 Ni1 N3 86.06(8)
N7 Ni1 N5 90.18(9)
N9 Ni1 N5 172.80(8)
N8 Ni1 N5 96.44(9)
N1 Ni1 N5 87.05(8)
N3 Ni1 N5 84.72(8)
C1 N1 N2 104.5(2)
C1 N1 Ni1 137.38(17)
N2 N1 Ni1 114.75(14)
C3 N2 N1 112.1(2)
C3 N2 C28 127.4(2)
N1 N2 C28 120.32(19)
C10 N3 N4 104.56(19)
C10 N3 Ni1 137.66(18)
N4 N3 Ni1 114.24(14)
C12 N4 N3 111.9(2)
C12 N4 C28 127.4(2)
N3 N4 C28 120.60(18)
C19 N5 N6 104.4(2)
C19 N5 Ni1 137.88(17)
N6 N5 Ni1 114.36(15)
C21 N6 N5 112.2(2)
C21 N6 C28 126.4(2)
N5 N6 C28 120.9(2)
C29 N7 Ni1 168.3(2)
C31 N8 Ni1 177.2(3)
C33 N9 Ni1 169.1(2)
N1 C1 C2 110.5(2)
N1 C1 C4 123.3(2)
C2 C1 C4 126.1(2)
C3 C2 C1 106.1(2)
N2 C3 C2 106.6(2)
C9 C4 C5 118.8(3)
C9 C4 C1 120.3(3)
C5 C4 C1 120.7(2)
C6 C5 C4 120.6(3)
C5 C6 C7 120.0(4)
C8 C7 C6 119.4(3)
C9 C8 C7 120.6(3)
C8 C9 C4 120.5(3)
N3 C10 C11 110.3(2)
N3 C10 C13 123.4(2)
C11 C10 C13 126.2(2)
C12 C11 C10 106.6(2)
N4 C12 C11 106.6(2)
C18 C13 C14 119.8(4)
C18 C13 C10 119.2(3)
C14 C13 C10 120.8(4)
C13 C14 C15 119.6(6)
C16 C15 C14 120.1(6)
C15 C16 C17 119.8(5)
C16 C17 C18 121.7(7)
C17 C18 C13 119.0(6)
N5 C19 C20 110.3(2)
N5 C19 C22 125.0(2)
C20 C19 C22 124.8(2)
C21 C20 C19 106.1(2)
N6 C21 C20 106.9(2)
C23 C22 C27 119.0(2)
C23 C22 C19 122.1(2)
C27 C22 C19 118.7(2)
C22 C23 C24 120.3(3)
C25 C24 C23 120.5(3)
C26 C25 C24 119.4(3)
C25 C26 C27 120.6(3)
C26 C27 C22 120.3(3)
N4 C28 N2 111.2(2)
N4 C28 N6 110.53(19)
N2 C28 N6 110.83(18)
N7 C29 C30 179.6(4)
N8 C31 C32 178.7(4)
N9 C33 C34 179.8(5)
F1 B1 F3 112.9(6)
F1 B1 F4 104.6(6)
F3 B1 F4 109.3(6)
F1 B1 F2 112.9(5)
F3 B1 F2 112.8(4)
F4 B1 F2 103.5(6)
F6 B2 F8' 174.5(15)
F6 B2 F6' 69.0(9)
F8' B2 F6' 116.2(14)
F6 B2 F7' 61.8(12)
F8' B2 F7' 113.4(13)
F6' B2 F7' 109.7(12)
F6 B2 F8 121.3(5)
F8' B2 F8 56.1(14)
F6' B2 F8 143.3(9)
F7' B2 F8 105.4(12)
F6 B2 F5' 66.9(7)
F8' B2 F5' 113.1(14)
F6' B2 F5' 98.5(9)
F7' B2 F5' 104.4(11)
F8 B2 F5' 61.9(7)
F6 B2 F7 109.7(5)
F8' B2 F7 67.5(15)
F6' B2 F7 106.7(8)
F7' B2 F7 54.6(12)
F8 B2 F7 102.2(3)
F5' B2 F7 151.4(7)
F6 B2 F5 109.6(5)
F8' B2 F5 76.0(15)
F6' B2 F5 43.7(9)
F7' B2 F5 146.5(11)
F8 B2 F5 106.1(4)
F5' B2 F5 100.3(7)
F7 B2 F5 107.2(3)
N10 C35 C36 177.2(8)

loop_
_geom_bond_atom_site_label_1
_geom_bond_atom_site_label_2
_geom_bond_distance
Ni1 N7 2.063(2)
Ni1 N9 2.075(3)
Ni1 N8 2.080(2)
Ni1 N1 2.136(2)
Ni1 N3 2.1389(19)
Ni1 N5 2.139(2)
N1 C1 1.343(3)
N1 N2 1.363(3)
N2 C3 1.348(3)
N2 C28 1.442(3)
N3 C10 1.341(3)
N3 N4 1.369(3)
N4 C12 1.351(3)
N4 C28 1.438(3)
N5 C19 1.347(3)
N5 N6 1.368(3)
N6 C21 1.345(3)
N6 C28 1.455(3)
N7 C29 1.126(4)
N8 C31 1.123(4)
N9 C33 1.134(4)
C1 C2 1.399(4)
C1 C4 1.486(4)
C2 C3 1.364(4)
C4 C9 1.388(4)
C4 C5 1.389(4)
C5 C6 1.381(4)
C6 C7 1.386(5)
C7 C8 1.381(6)
C8 C9 1.372(5)
C10 C11 1.399(4)
C10 C13 1.476(4)
C11 C12 1.358(4)
C13 C18 1.380(6)
C13 C14 1.381(5)
C14 C15 1.405(6)
C15 C16 1.350(12)
C16 C17 1.367(12)
C17 C18 1.378(7)
C19 C20 1.407(4)
C19 C22 1.474(3)
C20 C21 1.362(4)
C22 C23 1.385(4)
C22 C27 1.394(4)
C23 C24 1.386(4)
C24 C25 1.385(5)
C25 C26 1.376(5)
C26 C27 1.384(4)
C29 C30 1.455(4)
C31 C32 1.462(4)
C33 C34 1.452(5)
B1 F1 1.280(6)
B1 F3 1.313(7)
B1 F4 1.334(8)
B1 F2 1.368(6)
B2 F6 1.280(6)
B2 F8' 1.296(9)
B2 F6' 1.317(9)
B2 F7' 1.320(9)
B2 F8 1.380(5)
B2 F5' 1.381(8)
B2 F7 1.382(5)
B2 F5 1.415(5)
N10 C35 1.198(11)
C35 C36 1.432(13)
